data_2237218
loop_
_publ_author_name
'Duangthongyou, Tanwawan'
'Suwanruji, Potjanart'
'Suesat, Jantip'
'Achiwawanich, Supakit'

_publ_section_title
;
 2,2'-({4-[(4-Nitrophenyl)diazenyl]phenyl}imino)diethanol
;
_journal_coeditor_code RZ5028
_journal_issue 1
_journal_name_full 'Acta Crystallographica Section E'
_journal_page_first o22
_journal_paper_doi 10.1107/S1600536812049239
_journal_volume 69
_journal_year 2013
_chemical_formula_iupac 'C16 H18 N4 O4'
_chemical_formula_moiety 'C16 H18 N4 O4'
_chemical_formula_sum 'C16 H18 N4 O4'
_chemical_formula_weight 330.34
_chemical_name_systematic
;
2,2'-({4-[(4-Nitrophenyl)diazenyl]phenyl}imino)diethanol
;
_space_group_IT_number 14
_symmetry_cell_setting monoclinic
_symmetry_space_group_name_Hall '-P 2ybc'
_symmetry_space_group_name_H-M 'P 1 21/c 1'
_atom_sites_solution_hydrogens geom
_atom_sites_solution_primary direct
_atom_sites_solution_secondary difmap
_audit_creation_method SHELXL-97
_cell_angle_alpha 90.00
_cell_angle_beta 92.060(8)
_cell_angle_gamma 90.00
_cell_formula_units_Z 4
_cell_length_a 19.000(3)
_cell_length_b 7.3502(16)
_cell_length_c 11.0825(16)
_cell_measurement_reflns_used 1201
_cell_measurement_temperature 296(2)
_cell_measurement_theta_max 21.89
_cell_measurement_theta_min 2.97
_cell_volume 1546.7(5)
_computing_cell_refinement 'SAINT (Bruker, 2011)'
_computing_data_collection 'APEX2 (Bruker, 2011)'
_computing_data_reduction 'SAINT (Bruker, 2011)'
_computing_molecular_graphics 'SHELXTL (Sheldrick, 2008)'
_computing_publication_material 'SHELXTL (Sheldrick, 2008)'
_computing_structure_refinement 'SHELXL97 (Sheldrick, 2008)'
_computing_structure_solution 'SHELXS97 (Sheldrick, 2008)'
_diffrn_ambient_temperature 296(2)
_diffrn_measured_fraction_theta_full 0.970
_diffrn_measured_fraction_theta_max 0.970
_diffrn_measurement_device_type 'Bruker APEXII CCD'
_diffrn_measurement_method '\f and \w scans'
_diffrn_radiation_monochromator graphite
_diffrn_radiation_source 'fine-focus sealed tube'
_diffrn_radiation_type MoK\a
_diffrn_radiation_wavelength 0.71073
_diffrn_reflns_av_R_equivalents 0.0320
_diffrn_reflns_av_sigmaI/netI 0.0479
_diffrn_reflns_limit_h_max 22
_diffrn_reflns_limit_h_min -22
_diffrn_reflns_limit_k_max 7
_diffrn_reflns_limit_k_min -8
_diffrn_reflns_limit_l_max 12
_diffrn_reflns_limit_l_min -13
_diffrn_reflns_number 7008
_diffrn_reflns_theta_full 25.10
_diffrn_reflns_theta_max 25.10
_diffrn_reflns_theta_min 1.07
_exptl_absorpt_coefficient_mu 0.104
_exptl_absorpt_correction_type none
_exptl_crystal_colour purple
_exptl_crystal_density_diffrn 1.419
_exptl_crystal_density_method 'not measured'
_exptl_crystal_description plate
_exptl_crystal_F_000 696
_exptl_crystal_size_max 0.24
_exptl_crystal_size_mid 0.16
_exptl_crystal_size_min 0.04
_refine_diff_density_max 0.167
_refine_diff_density_min -0.187
_refine_ls_extinction_method none
_refine_ls_goodness_of_fit_ref 0.926
_refine_ls_hydrogen_treatment constr
_refine_ls_matrix_type full
_refine_ls_number_parameters 219
_refine_ls_number_reflns 2671
_refine_ls_number_restraints 0
_refine_ls_restrained_S_all 0.926
_refine_ls_R_factor_all 0.0845
_refine_ls_R_factor_gt 0.0436
_refine_ls_shift/su_max 0.000
_refine_ls_shift/su_mean 0.000
_refine_ls_structure_factor_coef Fsqd
_refine_ls_weighting_details 'calc w=1/[\s^2^(Fo^2^)+(0.0960P)^2^+0.0000P] where P=(Fo^2^+2Fc^2^)/3'
_refine_ls_weighting_scheme calc
_refine_ls_wR_factor_gt 0.1159
_refine_ls_wR_factor_ref 0.1523
_reflns_number_gt 1642
_reflns_number_total 2671
_reflns_threshold_expression I>2\s(I)
_cod_data_source_file rz5028.cif
_cod_data_source_block I
_cod_original_sg_symbol_H-M 'P 21/c'
_cod_database_code 2237218
_cod_database_fobs_code 2237218

loop_
_symmetry_equiv_pos_as_xyz
'x, y, z'
'-x, y+1/2, -z+1/2'
'-x, -y, -z'
'x, -y-1/2, z-1/2'

loop_
_atom_site_type_symbol
_atom_site_label
_atom_site_fract_x
_atom_site_fract_y
_atom_site_fract_z
_atom_site_U_iso_or_equiv
_atom_site_adp_type
_atom_site_calc_flag
_atom_site_refinement_flags
_atom_site_occupancy
_atom_site_symmetry_multiplicity
O O1 0.05195(11) 0.8516(3) 0.17672(18) 0.0594(6) Uani d . 1 1
H H1 0.0644 0.9565 0.1905 0.089 Uiso calc R 1 1
O O2 0.76929(9) 0.9038(3) -0.02037(17) 0.0597(6) Uani d . 1 1
O O3 0.74369(9) 0.9967(3) -0.20053(17) 0.0586(6) Uani d . 1 1
O O4 0.06568(10) 0.2095(3) 0.22729(19) 0.0633(6) Uani d . 1 1
H H4 0.0285 0.2525 0.2496 0.095 Uiso calc R 1 1
N N1 0.14613(9) 0.5386(3) 0.14546(17) 0.0354(5) Uani d . 1 1
N N2 0.42757(9) 0.6797(3) 0.04905(17) 0.0365(5) Uani d . 1 1
N N3 0.44265(10) 0.7473(3) -0.05171(17) 0.0368(5) Uani d . 1 1
N N4 0.72717(11) 0.9329(3) -0.1042(2) 0.0411(6) Uani d . 1 1
C C1 0.07605(14) 0.7966(4) 0.0624(2) 0.0497(8) Uani d . 1 1
H H1A 0.1193 0.8604 0.0453 0.060 Uiso calc R 1 1
H H1B 0.0410 0.8267 -0.0003 0.060 Uiso calc R 1 1
C C2 0.08899(12) 0.5953(4) 0.0634(2) 0.0408(7) Uani d . 1 1
H H2A 0.0462 0.5340 0.0858 0.049 Uiso calc R 1 1
H H2B 0.0995 0.5566 -0.0176 0.049 Uiso calc R 1 1
C C3 0.21506(12) 0.5627(3) 0.1166(2) 0.0317(6) Uani d . 1 1
C C4 0.27042(12) 0.5308(3) 0.2010(2) 0.0367(6) Uani d . 1 1
H H4A 0.2606 0.4825 0.2761 0.044 Uiso calc R 1 1
C C5 0.33886(12) 0.5695(4) 0.1749(2) 0.0379(6) Uani d . 1 1
H H5 0.3743 0.5498 0.2335 0.046 Uiso calc R 1 1
C C6 0.35640(11) 0.6375(3) 0.06305(19) 0.0320(6) Uani d . 1 1
C C7 0.51515(12) 0.7925(3) -0.0583(2) 0.0332(6) Uani d . 1 1
C C8 0.56560(12) 0.7559(4) 0.0318(2) 0.0406(7) Uani d . 1 1
H H8 0.5525 0.6992 0.1026 0.049 Uiso calc R 1 1
C C9 0.63476(13) 0.8029(4) 0.0174(2) 0.0403(7) Uani d . 1 1
H H9 0.6687 0.7776 0.0776 0.048 Uiso calc R 1 1
C C10 0.65295(11) 0.8877(3) -0.0873(2) 0.0328(6) Uani d . 1 1
C C11 0.53504(12) 0.8809(4) -0.1621(2) 0.0398(7) Uani d . 1 1
H H11 0.5013 0.9080 -0.2223 0.048 Uiso calc R 1 1
C C12 0.60435(13) 0.9292(4) -0.1773(2) 0.0399(7) Uani d . 1 1
H H12 0.6177 0.9885 -0.2470 0.048 Uiso calc R 1 1
C C13 0.12743(13) 0.4915(4) 0.2676(2) 0.0400(6) Uani d . 1 1
H H13A 0.0822 0.5462 0.2834 0.048 Uiso calc R 1 1
H H13B 0.1620 0.5446 0.3236 0.048 Uiso calc R 1 1
C C14 0.12301(14) 0.2927(4) 0.2926(3) 0.0536(8) Uani d . 1 1
H H14A 0.1666 0.2347 0.2708 0.064 Uiso calc R 1 1
H H14B 0.1174 0.2741 0.3784 0.064 Uiso calc R 1 1
C C15 0.23411(12) 0.6236(4) 0.0017(2) 0.0371(6) Uani d . 1 1
H H15 0.1991 0.6398 -0.0582 0.045 Uiso calc R 1 1
C C16 0.30250(12) 0.6596(3) -0.0241(2) 0.0353(6) Uani d . 1 1
H H16 0.3132 0.6994 -0.1010 0.042 Uiso calc R 1 1

loop_
_atom_site_aniso_label
_atom_site_aniso_U_11
_atom_site_aniso_U_22
_atom_site_aniso_U_33
_atom_site_aniso_U_12
_atom_site_aniso_U_13
_atom_site_aniso_U_23
O1 0.0536(12) 0.0370(13) 0.0894(15) -0.0012(10) 0.0307(11) -0.0022(10)
O2 0.0321(11) 0.0772(16) 0.0690(13) -0.0058(10) -0.0091(10) 0.0015(11)
O3 0.0404(11) 0.0767(16) 0.0600(13) -0.0067(10) 0.0176(9) 0.0071(11)
O4 0.0494(13) 0.0405(13) 0.1017(16) -0.0089(10) 0.0257(12) -0.0144(11)
N1 0.0246(10) 0.0402(14) 0.0417(11) -0.0018(9) 0.0043(9) -0.0004(9)
N2 0.0280(12) 0.0409(14) 0.0410(12) -0.0022(10) 0.0065(9) -0.0014(10)
N3 0.0286(12) 0.0438(14) 0.0380(12) -0.0035(10) 0.0042(9) -0.0029(10)
N4 0.0296(12) 0.0413(14) 0.0527(13) -0.0019(10) 0.0063(11) -0.0080(11)
C1 0.0353(15) 0.056(2) 0.0587(17) 0.0061(14) 0.0085(13) 0.0114(14)
C2 0.0262(13) 0.0494(18) 0.0468(15) -0.0054(12) 0.0009(11) -0.0059(13)
C3 0.0281(13) 0.0275(14) 0.0398(13) -0.0012(11) 0.0041(10) -0.0048(11)
C4 0.0329(14) 0.0404(17) 0.0370(13) -0.0025(12) 0.0052(11) 0.0026(11)
C5 0.0284(13) 0.0441(17) 0.0410(14) -0.0009(12) -0.0019(10) 0.0024(12)
C6 0.0276(13) 0.0323(15) 0.0367(13) -0.0011(11) 0.0066(10) -0.0044(11)
C7 0.0263(13) 0.0388(16) 0.0346(13) -0.0017(11) 0.0048(10) -0.0064(11)
C8 0.0349(15) 0.0511(19) 0.0360(13) -0.0032(13) 0.0040(11) 0.0072(12)
C9 0.0316(14) 0.0484(18) 0.0406(14) -0.0008(12) -0.0034(11) 0.0018(12)
C10 0.0252(12) 0.0348(15) 0.0386(14) -0.0001(11) 0.0053(10) -0.0076(11)
C11 0.0306(14) 0.0571(19) 0.0318(13) 0.0000(13) 0.0004(10) -0.0003(12)
C12 0.0379(14) 0.0500(18) 0.0323(13) -0.0045(13) 0.0074(11) 0.0006(12)
C13 0.0287(13) 0.0439(17) 0.0479(15) -0.0041(12) 0.0095(11) -0.0005(12)
C14 0.0384(16) 0.0450(19) 0.0784(19) -0.0011(14) 0.0154(14) 0.0106(15)
C15 0.0303(13) 0.0440(17) 0.0368(13) -0.0008(12) -0.0006(10) -0.0012(11)
C16 0.0332(14) 0.0400(16) 0.0331(12) 0.0016(12) 0.0058(11) -0.0006(11)

loop_
_atom_type_symbol
_atom_type_description
_atom_type_scat_dispersion_real
_atom_type_scat_dispersion_imag
_atom_type_scat_source
C C 0.0033 0.0016 'International Tables Vol C Tables 4.2.6.8 and 6.1.1.4'
H H 0.0000 0.0000 'International Tables Vol C Tables 4.2.6.8 and 6.1.1.4'
N N 0.0061 0.0033 'International Tables Vol C Tables 4.2.6.8 and 6.1.1.4'
O O 0.0106 0.0060 'International Tables Vol C Tables 4.2.6.8 and 6.1.1.4'

loop_
_geom_angle_atom_site_label_1
_geom_angle_atom_site_label_2
_geom_angle_atom_site_label_3
_geom_angle
C1 O1 H1 109.5
C14 O4 H4 109.5
C3 N1 C2 121.05(19)
C3 N1 C13 121.1(2)
C2 N1 C13 116.69(18)
N3 N2 C6 115.78(19)
N2 N3 C7 112.83(19)
O3 N4 O2 123.5(2)
O3 N4 C10 118.6(2)
O2 N4 C10 118.0(2)
O1 C1 C2 109.4(2)
O1 C1 H1A 109.8
C2 C1 H1A 109.8
O1 C1 H1B 109.8
C2 C1 H1B 109.8
H1A C1 H1B 108.2
N1 C2 C1 114.0(2)
N1 C2 H2A 108.8
C1 C2 H2A 108.8
N1 C2 H2B 108.8
C1 C2 H2B 108.8
H2A C2 H2B 107.7
N1 C3 C4 121.5(2)
N1 C3 C15 122.1(2)
C4 C3 C15 116.4(2)
C5 C4 C3 121.2(2)
C5 C4 H4A 119.4
C3 C4 H4A 119.4
C4 C5 C6 121.5(2)
C4 C5 H5 119.2
C6 C5 H5 119.2
C5 C6 C16 117.9(2)
C5 C6 N2 116.2(2)
C16 C6 N2 125.9(2)
C11 C7 C8 119.2(2)
C11 C7 N3 116.5(2)
C8 C7 N3 124.3(2)
C9 C8 C7 120.5(2)
C9 C8 H8 119.8
C7 C8 H8 119.8
C10 C9 C8 118.9(2)
C10 C9 H9 120.5
C8 C9 H9 120.5
C12 C10 C9 122.2(2)
C12 C10 N4 118.9(2)
C9 C10 N4 118.9(2)
C12 C11 C7 120.8(2)
C12 C11 H11 119.6
C7 C11 H11 119.6
C10 C12 C11 118.4(2)
C10 C12 H12 120.8
C11 C12 H12 120.8
N1 C13 C14 115.1(2)
N1 C13 H13A 108.5
C14 C13 H13A 108.5
N1 C13 H13B 108.5
C14 C13 H13B 108.5
H13A C13 H13B 107.5
O4 C14 C13 111.9(2)
O4 C14 H14A 109.2
C13 C14 H14A 109.2
O4 C14 H14B 109.2
C13 C14 H14B 109.2
H14A C14 H14B 107.9
C16 C15 C3 121.9(2)
C16 C15 H15 119.1
C3 C15 H15 119.1
C15 C16 C6 120.9(2)
C15 C16 H16 119.6
C6 C16 H16 119.6

loop_
_geom_bond_atom_site_label_1
_geom_bond_atom_site_label_2
_geom_bond_distance
O1 C1 1.421(3)
O1 H1 0.8200
O2 N4 1.224(3)
O3 N4 1.217(2)
O4 C14 1.424(3)
O4 H4 0.8200
N1 C3 1.371(3)
N1 C2 1.452(3)
N1 C13 1.454(3)
N2 N3 1.265(3)
N2 C6 1.401(3)
N3 C7 1.422(3)
N4 C10 1.467(3)
C1 C2 1.500(4)
C1 H1A 0.9700
C1 H1B 0.9700
C2 H2A 0.9700
C2 H2B 0.9700
C3 C4 1.403(3)
C3 C15 1.409(3)
C4 C5 1.372(3)
C4 H4A 0.9300
C5 C6 1.389(3)
C5 H5 0.9300
C6 C16 1.392(3)
C7 C11 1.386(3)
C7 C8 1.386(3)
C8 C9 1.373(3)
C8 H8 0.9300
C9 C10 1.373(3)
C9 H9 0.9300
C10 C12 1.369(3)
C11 C12 1.380(3)
C11 H11 0.9300
C12 H12 0.9300
C13 C14 1.490(4)
C13 H13A 0.9700
C13 H13B 0.9700
C14 H14A 0.9700
C14 H14B 0.9700
C15 C16 1.367(3)
C15 H15 0.9300
C16 H16 0.9300

loop_
_geom_hbond_atom_site_label_D
_geom_hbond_atom_site_label_H
_geom_hbond_atom_site_label_A
_geom_hbond_site_symmetry_A
_geom_hbond_distance_DH
_geom_hbond_distance_HA
_geom_hbond_distance_DA
_geom_hbond_angle_DHA
O1 H1 O4 1_565 0.820 1.904 2.700(3) 163.8
O4 H4 O1 2_545 0.820 1.904 2.718(3) 172.0

loop_
_geom_torsion_atom_site_label_1
_geom_torsion_atom_site_label_2
_geom_torsion_atom_site_label_3
_geom_torsion_atom_site_label_4
_geom_torsion
C6 N2 N3 C7 178.01(19)
C3 N1 C2 C1 -76.6(3)
C13 N1 C2 C1 91.0(3)
O1 C1 C2 N1 -65.8(3)
C2 N1 C3 C4 171.5(2)
C13 N1 C3 C4 4.5(3)
C2 N1 C3 C15 -7.4(3)
C13 N1 C3 C15 -174.4(2)
N1 C3 C4 C5 -174.5(2)
C15 C3 C4 C5 4.4(3)
C3 C4 C5 C6 -1.6(4)
C4 C5 C6 C16 -2.2(4)
C4 C5 C6 N2 177.1(2)
N3 N2 C6 C5 -177.7(2)
N3 N2 C6 C16 1.5(4)
N2 N3 C7 C11 -174.9(2)
N2 N3 C7 C8 4.2(3)
C11 C7 C8 C9 -1.5(4)
N3 C7 C8 C9 179.4(2)
C7 C8 C9 C10 0.5(4)
C8 C9 C10 C12 0.8(4)
C8 C9 C10 N4 -178.2(2)
O3 N4 C10 C12 -4.0(3)
O2 N4 C10 C12 176.2(2)
O3 N4 C10 C9 175.0(2)
O2 N4 C10 C9 -4.8(3)
C8 C7 C11 C12 1.3(4)
N3 C7 C11 C12 -179.5(2)
C9 C10 C12 C11 -1.1(4)
N4 C10 C12 C11 178.0(2)
C7 C11 C12 C10 0.0(4)
C3 N1 C13 C14 -90.9(3)
C2 N1 C13 C14 101.5(3)
N1 C13 C14 O4 -67.5(3)
N1 C3 C15 C16 175.4(2)
C4 C3 C15 C16 -3.6(4)
C3 C15 C16 C6 -0.1(4)
C5 C6 C16 C15 3.0(4)
N2 C6 C16 C15 -176.2(2)

loop_
_cod_related_entry_id
_cod_related_entry_database
_cod_related_entry_code
1 ChemSpider 16684
